data_4035609
loop_
_publ_author_name
'Mal, Abhijit'
'Wani, Imtiyaz Ahmad'
'Goswami, Gaurav'
'Ghorai, Manas K.'

_publ_section_title
;
 Synthesis of Nonracemic 1,4-Benzoxazines via Ring Opening/Cyclization of
 Activated Aziridines with 2-Halophenols: Formal Synthesis of
 Levofloxacin.
;
_journal_issue 15
_journal_name_full 'The Journal of organic chemistry'
_journal_page_first 7907
_journal_page_last 7918
_journal_paper_doi 10.1021/acs.joc.8b00788
_journal_volume 83
_journal_year 2018
_chemical_formula_moiety 'C21 H18 F N O3 S'
_chemical_formula_sum 'C21 H18 F N O3 S'
_chemical_formula_weight 383.42
_space_group_crystal_system monoclinic
_space_group_IT_number 14
_space_group_name_Hall '-P 2ybc'
_space_group_name_H-M_alt 'P 1 21/c 1'
_atom_sites_solution_hydrogens geom
_audit_creation_date 2017-12-29
_audit_creation_method
;
Olex2 1.2-alpha
(compiled 2017.08.10 svn.r3458 for OlexSys, GUI svn.r5381)
;
_cell_angle_alpha 90
_cell_angle_beta 102.923(4)
_cell_angle_gamma 90
_cell_formula_units_Z 4
_cell_length_a 13.4860(18)
_cell_length_b 11.4551(14)
_cell_length_c 12.0820(16)
_cell_measurement_reflns_used 3237
_cell_measurement_temperature 100(2)
_cell_measurement_theta_max 25.1
_cell_measurement_theta_min 2.5
_cell_volume 1819.2(4)
_computing_cell_refinement 'Bruker SMART'
_computing_data_collection 'Bruker SMART APEX'
_computing_data_reduction 'Bruker SAINT PLUS'
_computing_molecular_graphics 'Olex2 (Dolomanov et al., 2009)'
_computing_publication_material 'Olex2 (Dolomanov et al., 2009)'
_computing_structure_refinement 'ShelXL (Sheldrick, 2015)'
_computing_structure_solution 'SIR97(Altomare, et. al. 1999)'
_diffrn_ambient_temperature 100(2)
_diffrn_measured_fraction_theta_full 0.996
_diffrn_measured_fraction_theta_max 0.996
_diffrn_measurement_device_type 'CCD area detector'
_diffrn_measurement_method 'phi and omega scans'
_diffrn_radiation_type MoK\a
_diffrn_radiation_wavelength 0.71073
_diffrn_reflns_av_R_equivalents 0.0549
_diffrn_reflns_av_unetI/netI 0.0408
_diffrn_reflns_Laue_measured_fraction_full 0.996
_diffrn_reflns_Laue_measured_fraction_max 0.996
_diffrn_reflns_limit_h_max 16
_diffrn_reflns_limit_h_min -16
_diffrn_reflns_limit_k_max 13
_diffrn_reflns_limit_k_min -13
_diffrn_reflns_limit_l_max 14
_diffrn_reflns_limit_l_min -14
_diffrn_reflns_number 21430
_diffrn_reflns_point_group_measured_fraction_full 0.996
_diffrn_reflns_point_group_measured_fraction_max 0.996
_diffrn_reflns_theta_full 25.109
_diffrn_reflns_theta_max 25.109
_diffrn_reflns_theta_min 2.480
_exptl_absorpt_coefficient_mu 0.210
_exptl_absorpt_correction_T_max 0.990
_exptl_absorpt_correction_T_min 0.959
_exptl_absorpt_correction_type empirical
_exptl_absorpt_process_details SADABS
_exptl_crystal_colour White
_exptl_crystal_density_diffrn 1.400
_exptl_crystal_density_method 'not measured'
_exptl_crystal_description Prism
_exptl_crystal_F_000 800
_exptl_crystal_size_max 0.2
_exptl_crystal_size_mid 0.1
_exptl_crystal_size_min 0.05
_refine_diff_density_max 0.215
_refine_diff_density_min -0.340
_refine_diff_density_rms 0.052
_refine_ls_extinction_method none
_refine_ls_goodness_of_fit_ref 1.079
_refine_ls_hydrogen_treatment constr
_refine_ls_matrix_type full
_refine_ls_number_parameters 245
_refine_ls_number_reflns 3237
_refine_ls_number_restraints 0
_refine_ls_restrained_S_all 1.079
_refine_ls_R_factor_all 0.0824
_refine_ls_R_factor_gt 0.0461
_refine_ls_shift/su_max 0.000
_refine_ls_shift/su_mean 0.000
_refine_ls_structure_factor_coef Fsqd
_refine_ls_weighting_details 'w=1/[\s^2^(Fo^2^)+(0.0601P)^2^+0.2395P] where P=(Fo^2^+2Fc^2^)/3'
_refine_ls_weighting_scheme calc
_refine_ls_wR_factor_gt 0.1093
_refine_ls_wR_factor_ref 0.1227
_reflns_Friedel_coverage 0.000
_reflns_number_gt 2158
_reflns_number_total 3237
_reflns_threshold_expression 'I > 2\s(I)'
_cod_data_source_file jo8b00788_si_003.cif
_cod_data_source_block 9decd
_cod_depositor_comments
;
The following automatic conversions were performed:

data item '_exptl_absorpt_correction_type' value 'Empirical' was
changed to 'empirical' in accordance with the
/home/data/users/saulius/crontab/automatic-downloads/current/ACS/lib/dictionaries/cif_core.dic
dictionary named 'cif_core.dic' version 2.4.2 last updated on
2011-04-26.

Automatic conversion script
Id: cif_fix_values 6909 2019-04-08 15:41:33Z antanas 
;
_cod_database_code 4035609
_shelx_shelxl_version_number 2016/6
_shelx_space_group_comment
;
The symmetry employed for this shelxl refinement is uniquely defined
by the following loop, which should always be used as a source of
symmetry information in preference to the above space-group names.
They are only intended as comments.
;
_olex2_refinement_description
;
1. Fixed Uiso
 At 1.2 times of:
  All C(H) groups, All C(H,H) groups
 At 1.5 times of:
  All C(H,H,H) groups
2.a Ternary CH refined with riding coordinates:
 C8(H8)
2.b Secondary CH2 refined with riding coordinates:
 C7(H7A,H7B)
2.c Aromatic/amide H refined with riding coordinates:
 C20(H20), C6(H6), C17(H17), C18(H18), C12(H12), C3(H3), C2(H2), C1(H1),
 C10(H10), C21(H21), C14(H14), C13(H13)
2.d Idealised Me refined as rotating group:
 C15(H15A,H15B,H15C)
;
_olex2_submission_special_instructions 'No special instructions were received'

loop_
_space_group_symop_operation_xyz
'x, y, z'
'-x, y+1/2, -z+1/2'
'-x, -y, -z'
'x, -y-1/2, z-1/2'

loop_
_atom_site_label
_atom_site_type_symbol
_atom_site_fract_x
_atom_site_fract_y
_atom_site_fract_z
_atom_site_U_iso_or_equiv
_atom_site_adp_type
_atom_site_occupancy
_atom_site_site_symmetry_order
_atom_site_calc_flag
_atom_site_refinement_flags_posn
S S 0.42487(5) 0.16559(6) 0.25221(6) 0.0552(2) Uani 1 1 d .
O1 O 0.11399(11) 0.11579(13) 0.10056(13) 0.0484(4) Uani 1 1 d .
F F 0.09306(14) 0.14489(16) 0.41071(13) 0.0887(6) Uani 1 1 d .
O2 O 0.49771(12) 0.11764(17) 0.19667(16) 0.0704(6) Uani 1 1 d .
O3 O 0.44618(13) 0.27190(15) 0.31432(16) 0.0678(5) Uani 1 1 d .
N1 N 0.32100(14) 0.19208(16) 0.15236(17) 0.0478(5) Uani 1 1 d .
C4 C 0.28389(18) 0.10978(19) 0.06275(19) 0.0430(6) Uani 1 1 d .
C19 C 0.39381(16) 0.0591(2) 0.3428(2) 0.0475(6) Uani 1 1 d .
C5 C 0.18223(18) 0.07679(19) 0.04048(19) 0.0420(6) Uani 1 1 d .
C9 C 0.06720(17) 0.2398(2) 0.23510(19) 0.0432(6) Uani 1 1 d .
C7 C 0.23933(17) 0.2583(2) 0.1874(2) 0.0493(6) Uani 1 1 d .
H7A H 0.211592 0.315574 0.129693 0.059 Uiso 1 1 calc R
H7B H 0.267144 0.299520 0.257609 0.059 Uiso 1 1 calc R
C8 C 0.15540(16) 0.17718(19) 0.20460(19) 0.0420(6) Uani 1 1 d .
H8 H 0.183358 0.120628 0.264302 0.050 Uiso 1 1 calc R
C20 C 0.39333(19) -0.0582(2) 0.3133(2) 0.0568(7) Uani 1 1 d .
H20 H 0.411351 -0.080859 0.246520 0.068 Uiso 1 1 calc R
C11 C 0.03690(19) 0.2194(2) 0.3337(2) 0.0528(6) Uani 1 1 d .
C6 C 0.1428(2) 0.0038(2) -0.0506(2) 0.0525(6) Uani 1 1 d .
H6 H 0.074685 -0.017915 -0.064957 0.063 Uiso 1 1 calc R
C17 C 0.3426(2) 0.0061(3) 0.5128(2) 0.0628(7) Uani 1 1 d .
H17 H 0.326699 0.027927 0.580909 0.075 Uiso 1 1 calc R
C18 C 0.36908(19) 0.0911(2) 0.4437(2) 0.0581(7) Uani 1 1 d .
H18 H 0.370273 0.169209 0.464764 0.070 Uiso 1 1 calc R
C12 C -0.0468(2) 0.2702(3) 0.3601(2) 0.0670(8) Uani 1 1 d .
H12 H -0.064764 0.252967 0.428291 0.080 Uiso 1 1 calc R
C16 C 0.33924(18) -0.1093(2) 0.4835(2) 0.0552(7) Uani 1 1 d .
C3 C 0.3439(2) 0.0700(2) -0.0089(2) 0.0528(7) Uani 1 1 d .
H3 H 0.411676 0.092954 0.003662 0.063 Uiso 1 1 calc R
C2 C 0.3042(2) -0.0030(2) -0.0983(2) 0.0610(7) Uani 1 1 d .
H2 H 0.345609 -0.030040 -0.144887 0.073 Uiso 1 1 calc R
C1 C 0.2033(2) -0.0363(2) -0.1193(2) 0.0595(7) Uani 1 1 d .
H1 H 0.176642 -0.085705 -0.179686 0.071 Uiso 1 1 calc R
C10 C 0.0099(2) 0.3202(2) 0.1625(2) 0.0609(7) Uani 1 1 d .
H10 H 0.029073 0.339836 0.095494 0.073 Uiso 1 1 calc R
C21 C 0.3661(2) -0.1399(2) 0.3834(2) 0.0608(7) Uani 1 1 d .
H21 H 0.365566 -0.218322 0.363275 0.073 Uiso 1 1 calc R
C14 C -0.1030(2) 0.3460(2) 0.2854(3) 0.0636(8) Uani 1 1 d .
H14 H -0.160818 0.380268 0.301349 0.076 Uiso 1 1 calc R
C15 C 0.3076(2) -0.2007(3) 0.5589(3) 0.0799(9) Uani 1 1 d .
H15A H 0.307820 -0.167287 0.631827 0.120 Uiso 1 1 calc GR
H15B H 0.354357 -0.265005 0.568019 0.120 Uiso 1 1 calc GR
H15C H 0.240349 -0.227968 0.524774 0.120 Uiso 1 1 calc GR
C13 C -0.0745(2) 0.3718(2) 0.1870(3) 0.0675(8) Uani 1 1 d .
H13 H -0.112458 0.424657 0.136092 0.081 Uiso 1 1 calc R

loop_
_atom_site_aniso_label
_atom_site_aniso_U_11
_atom_site_aniso_U_22
_atom_site_aniso_U_33
_atom_site_aniso_U_23
_atom_site_aniso_U_13
_atom_site_aniso_U_12
S 0.0362(4) 0.0584(4) 0.0747(5) -0.0111(4) 0.0200(3) -0.0064(3)
O1 0.0433(9) 0.0536(10) 0.0533(10) -0.0121(8) 0.0216(8) -0.0029(8)
F 0.0994(13) 0.1137(14) 0.0625(10) 0.0230(10) 0.0386(10) 0.0433(11)
O2 0.0390(10) 0.0890(13) 0.0902(14) -0.0118(11) 0.0295(10) -0.0005(9)
O3 0.0521(11) 0.0597(11) 0.0930(14) -0.0206(10) 0.0191(10) -0.0191(9)
N1 0.0404(11) 0.0476(12) 0.0610(13) -0.0050(10) 0.0233(10) 0.0001(9)
C4 0.0494(15) 0.0368(13) 0.0475(14) 0.0041(11) 0.0212(12) 0.0042(11)
C19 0.0306(12) 0.0514(15) 0.0583(16) -0.0097(13) 0.0053(11) 0.0027(11)
C5 0.0477(14) 0.0380(12) 0.0441(13) 0.0009(11) 0.0186(12) 0.0033(11)
C9 0.0392(13) 0.0470(14) 0.0440(14) -0.0093(11) 0.0108(11) 0.0013(11)
C7 0.0459(14) 0.0449(14) 0.0604(15) -0.0067(12) 0.0192(12) 0.0005(12)
C8 0.0405(13) 0.0450(14) 0.0423(13) -0.0027(11) 0.0129(11) 0.0017(11)
C20 0.0516(16) 0.0585(17) 0.0602(16) -0.0177(14) 0.0123(13) 0.0015(13)
C11 0.0495(15) 0.0632(16) 0.0464(15) -0.0008(13) 0.0123(13) 0.0103(13)
C6 0.0547(16) 0.0495(14) 0.0553(15) -0.0011(13) 0.0166(13) 0.0047(13)
C17 0.0624(18) 0.0706(19) 0.0561(16) -0.0047(15) 0.0149(14) 0.0112(15)
C18 0.0564(17) 0.0522(16) 0.0652(18) -0.0152(14) 0.0127(14) 0.0070(13)
C12 0.0573(17) 0.085(2) 0.0664(18) -0.0111(16) 0.0308(15) 0.0073(16)
C16 0.0378(14) 0.0608(17) 0.0619(17) -0.0006(14) -0.0001(13) 0.0018(12)
C3 0.0543(15) 0.0499(15) 0.0624(16) 0.0064(13) 0.0309(14) 0.0063(12)
C2 0.078(2) 0.0568(16) 0.0580(17) 0.0011(14) 0.0362(15) 0.0167(15)
C1 0.074(2) 0.0548(16) 0.0520(16) -0.0088(13) 0.0180(14) 0.0085(15)
C10 0.0603(17) 0.0707(18) 0.0535(16) 0.0022(14) 0.0167(14) 0.0162(15)
C21 0.0585(17) 0.0484(16) 0.0716(19) -0.0100(15) 0.0063(15) -0.0007(13)
C14 0.0429(15) 0.0759(19) 0.0725(19) -0.0254(17) 0.0139(15) 0.0091(14)
C15 0.074(2) 0.083(2) 0.078(2) 0.0121(17) 0.0073(17) -0.0038(17)
C13 0.0550(17) 0.0703(19) 0.073(2) -0.0041(16) 0.0052(15) 0.0220(14)

loop_
_atom_type_symbol
_atom_type_description
_atom_type_scat_dispersion_real
_atom_type_scat_dispersion_imag
_atom_type_scat_source
C C 0.0033 0.0016 'International Tables Vol C Tables 4.2.6.8 and 6.1.1.4'
H H 0.0000 0.0000 'International Tables Vol C Tables 4.2.6.8 and 6.1.1.4'
F F 0.0171 0.0103 'International Tables Vol C Tables 4.2.6.8 and 6.1.1.4'
N N 0.0061 0.0033 'International Tables Vol C Tables 4.2.6.8 and 6.1.1.4'
O O 0.0106 0.0060 'International Tables Vol C Tables 4.2.6.8 and 6.1.1.4'
S S 0.1246 0.1234 'International Tables Vol C Tables 4.2.6.8 and 6.1.1.4'

loop_
_geom_angle_atom_site_label_1
_geom_angle_atom_site_label_2
_geom_angle_atom_site_label_3
_geom_angle
O2 S O3 120.03(11)
O2 S N1 106.75(11)
O2 S C19 108.28(12)
O3 S N1 105.34(11)
O3 S C19 108.31(12)
N1 S C19 107.50(10)
C5 O1 C8 116.56(17)
C4 N1 S 121.49(15)
C4 N1 C7 113.37(18)
C7 N1 S 116.63(16)
C5 C4 N1 119.09(19)
C3 C4 N1 122.1(2)
C3 C4 C5 118.6(2)
C20 C19 S 120.1(2)
C18 C19 S 120.32(19)
C18 C19 C20 119.6(2)
O1 C5 C4 124.1(2)
O1 C5 C6 115.7(2)
C4 C5 C6 120.2(2)
C11 C9 C8 122.7(2)
C11 C9 C10 115.8(2)
C10 C9 C8 121.5(2)
N1 C7 C8 110.69(18)
O1 C8 C9 105.86(17)
O1 C8 C7 109.63(18)
C9 C8 C7 113.44(18)
C21 C20 C19 119.3(2)
F C11 C9 118.4(2)
F C11 C12 117.9(2)
C9 C11 C12 123.7(3)
C1 C6 C5 120.6(2)
C16 C17 C18 121.5(3)
C17 C18 C19 119.5(2)
C14 C12 C11 119.0(3)
C17 C16 C21 118.2(3)
C17 C16 C15 120.8(3)
C21 C16 C15 121.1(3)
C2 C3 C4 120.7(2)
C3 C2 C1 120.4(2)
C6 C1 C2 119.5(3)
C13 C10 C9 121.5(3)
C20 C21 C16 121.8(2)
C12 C14 C13 119.7(3)
C14 C13 C10 120.3(3)

loop_
_geom_bond_atom_site_label_1
_geom_bond_atom_site_label_2
_geom_bond_distance
S O2 1.4184(18)
S O3 1.4256(17)
S N1 1.660(2)
S C19 1.752(3)
O1 C5 1.368(3)
O1 C8 1.440(3)
F C11 1.361(3)
N1 C4 1.438(3)
N1 C7 1.475(3)
C4 C5 1.389(3)
C4 C3 1.387(3)
C19 C20 1.390(3)
C19 C18 1.383(3)
C5 C6 1.390(3)
C9 C8 1.504(3)
C9 C11 1.363(3)
C9 C10 1.383(3)
C7 C8 1.514(3)
C20 C21 1.367(4)
C11 C12 1.370(4)
C6 C1 1.366(3)
C17 C18 1.380(4)
C17 C16 1.367(4)
C12 C14 1.356(4)
C16 C21 1.382(4)
C16 C15 1.512(4)
C3 C2 1.376(3)
C2 C1 1.382(4)
C10 C13 1.373(4)
C14 C13 1.362(4)
